data_4313347
loop_
_publ_author_name
'Hisashi Konaka'
'Liang Ping Wu'
'Megumu Munakata'
'Takayoshi Kuroda-Sowa'
'Masahiko Maekawa'
'Yusaku Suenaga'

_publ_section_title
;
 Syntheses and Structures of Photochromic Silver(I) Coordination Polymers
 with cis-1,2-Dicyano-1,2-bis(2,4,5-trimethyl-3-thienyl)ethene
;
_journal_name_full 'Inorganic Chemistry'
_journal_page_first 1928
_journal_page_last 1934
_journal_paper_doi 10.1021/ic020525n
_journal_volume 42
_journal_year 2003
_chemical_formula_moiety 'C24 H18 Ag2 F10 N2 O4 S2 '
_chemical_formula_sum 'C24 H18 Ag2 F10 N2 O4 S2'
_chemical_formula_weight 868.26
_space_group_IT_number 15
_symmetry_cell_setting monoclinic
_symmetry_Int_Tables_number 15
_symmetry_space_group_name_Hall '-C 2yc'
_symmetry_space_group_name_H-M 'C 1 2/c 1'
_cell_angle_alpha 90
_cell_angle_beta 105.150(9)
_cell_angle_gamma 90
_cell_formula_units_Z 4
_cell_length_a 23.583(2)
_cell_length_b 10.675(2)
_cell_length_c 12.370(2)
_cell_measurement_reflns_used 25
_cell_measurement_temperature 296.2
_cell_measurement_theta_max 14.5
_cell_measurement_theta_min 12.0
_cell_volume 3005.9(8)
_computing_cell_refinement 'MSC/AFC Diffractometer Control'
_computing_data_collection 'MSC/AFC Diffractometer Control'
_computing_data_reduction 'teXsan Ver. 1.11'
_computing_publication_material 'teXsan Ver. 1.11'
_computing_structure_refinement SHELXL97
_computing_structure_solution SAPI91
_diffrn_measured_fraction_theta_full 1.00
_diffrn_measured_fraction_theta_max 1.00
_diffrn_measurement_device_type 'Rigaku AFC7R'
_diffrn_measurement_method \w-2\q
_diffrn_radiation_type 'Mo K\a'
_diffrn_radiation_wavelength 0.7107
_diffrn_reflns_av_R_equivalents 0.024
_diffrn_reflns_limit_h_max 30
_diffrn_reflns_limit_h_min 0
_diffrn_reflns_limit_k_max 13
_diffrn_reflns_limit_k_min 0
_diffrn_reflns_limit_l_max 15
_diffrn_reflns_limit_l_min -16
_diffrn_reflns_number 3565
_diffrn_reflns_theta_full 27.50
_diffrn_reflns_theta_max 27.50
_diffrn_reflns_theta_min 2.11
_diffrn_standards_decay_% 0.60
_diffrn_standards_interval_count 150
_diffrn_standards_number 3
_exptl_absorpt_coefficient_mu 1.534
_exptl_absorpt_correction_T_max 0.736
_exptl_absorpt_correction_T_min 0.699
_exptl_absorpt_correction_type psi-scan
_exptl_absorpt_process_details '(North, Phillips & Mathews, 1968)'
_exptl_crystal_colour yellow
_exptl_crystal_density_diffrn 1.918
_exptl_crystal_density_method 'not measured'
_exptl_crystal_description brick
_exptl_crystal_F_000 1696.0
_exptl_crystal_size_max 0.400
_exptl_crystal_size_mid 0.200
_exptl_crystal_size_min 0.200
_refine_diff_density_max 0.54
_refine_diff_density_min -0.46
_refine_ls_extinction_coef 0.0005
_refine_ls_extinction_expression Fc^*^=kFc[1+0.001xFc^2^\l^3^/sin(2\q)]^-1/4^
_refine_ls_extinction_method SHELXL
_refine_ls_goodness_of_fit_ref 1.017
_refine_ls_hydrogen_treatment refall
_refine_ls_number_parameters 236
_refine_ls_number_reflns 2073
_refine_ls_R_factor_gt 0.0404
_refine_ls_shift/su_max 0.0000
_refine_ls_structure_factor_coef Fsqd
_refine_ls_weighting_details 'w = 1/[\s^2^(Fo^2^) + (0.0596P)^2^+3.7800P] where P=(Fo^2^+2Fc^2^)/3'
_refine_ls_weighting_scheme calc
_refine_ls_wR_factor_ref 0.1328
_reflns_number_gt 2073
_reflns_number_total 3449
_reflns_threshold_expression >2.0sigma(I)
_cod_data_source_file ic020525n_3.cif
_cod_data_source_block '[Ag2(cis-dbe)(C2F5COO)2]_(3)'
_cod_original_cell_volume 3006.1(8)
_cod_original_sg_symbol_Hall '-C 2yc '
_cod_original_sg_symbol_H-M 'C 2/c '
_cod_original_formula_sum 'C24 H18 Ag2 F10 N2 O4 S2 '
_cod_database_code 4313347

loop_
_symmetry_equiv_pos_as_xyz
x,y,z
-x,y,1/2-z
-x,-y,-z
x,-y,1/2+z
1/2+x,1/2+y,z
1/2-x,1/2+y,1/2-z
1/2-x,1/2-y,-z
1/2+x,1/2-y,1/2+z

loop_
_atom_site_label
_atom_site_type_symbol
_atom_site_fract_x
_atom_site_fract_y
_atom_site_fract_z
_atom_site_U_iso_or_equiv
_atom_site_adp_type
_atom_site_occupancy
_atom_site_calc_flag
_atom_site_refinement_flags
_atom_site_disorder_assembly
_atom_site_disorder_group
Ag(1) Ag 0.03507(2) 0.45764(4) 0.12511(4) 0.0705(2) Uani 1.00 d . . .
S(1) S 0.05505(6) 0.2056(1) 0.0763(1) 0.0655(3) Uani 1.00 d . . .
F(1) F 0.1564(2) 0.5341(6) -0.2139(4) 0.138(2) Uani 1.00 d . . .
F(2) F 0.1823(2) 0.3925(4) -0.0904(6) 0.153(2) Uani 1.00 d . . .
F(3) F 0.2112(3) 0.569(1) 0.0646(6) 0.243(5) Uani 1.00 d . . .
F(4) F 0.1762(3) 0.7083(6) -0.0614(9) 0.214(4) Uani 1.00 d . . .
F(5) F 0.2522(2) 0.5901(6) -0.0631(6) 0.166(2) Uani 1.00 d . . .
O(1) O 0.0959(2) 0.4635(4) 0.0037(4) 0.097(1) Uani 1.00 d . . .
O(2) O 0.0571(2) 0.5651(4) -0.1559(4) 0.080(1) Uani 1.00 d . . .
N(1) N 0.0565(2) -0.3231(4) 0.1732(4) 0.079(1) Uani 1.00 d . . .
C(1) C 0.0112(2) 0.0974(4) 0.1178(4) 0.053(1) Uani 1.00 d . . .
C(2) C 0.0458(2) 0.0044(4) 0.1787(4) 0.054(1) Uani 1.00 d . . .
C(3) C 0.1079(2) 0.0233(5) 0.1925(4) 0.060(1) Uani 1.00 d . . .
C(4) C 0.1192(2) 0.1298(5) 0.1420(4) 0.067(1) Uani 1.00 d . . .
C(5) C 0.0210(2) -0.1059(4) 0.2213(4) 0.0522(10) Uani 1.00 d . . .
C(6) C 0.0415(2) -0.2270(5) 0.1957(4) 0.062(1) Uani 1.00 d . . .
C(7) C -0.0535(2) 0.1136(6) 0.0835(5) 0.063(1) Uani 1.00 d . . .
C(8) C 0.1549(3) -0.0643(8) 0.2583(7) 0.083(2) Uani 1.00 d . . .
C(9) C 0.1775(4) 0.1851(9) 0.1398(10) 0.094(2) Uani 1.00 d . . .
C(10) C 0.0963(2) 0.5150(5) -0.0851(5) 0.066(1) Uani 1.00 d . . .
C(11) C 0.1578(3) 0.5131(7) -0.1078(6) 0.088(2) Uani 1.00 d . . .
C(12) C 0.2002(4) 0.591(1) -0.038(1) 0.144(4) Uani 1.00 d . . .
H(1) H -0.075(3) 0.032(6) 0.072(5) 0.0744(2) Uiso 1.00 calc . . .
H(2) H -0.064(3) 0.163(5) 0.020(5) 0.0833(2) Uiso 1.00 calc . . .
H(3) H -0.069(2) 0.163(5) 0.137(5) 0.0735(2) Uiso 1.00 calc . . .
H(4) H 0.154(2) -0.125(6) 0.213(5) 0.0715(2) Uiso 1.00 calc . . .
H(5) H 0.195(6) -0.056(9) 0.295(10) 0.1897(6) Uiso 1.00 calc . . .
H(6) H 0.145(3) -0.110(7) 0.329(6) 0.1130(3) Uiso 1.00 calc . . .
H(7) H 0.182(4) 0.171(8) 0.082(7) 0.1315(5) Uiso 1.00 calc . . .
H(8) H 0.183(5) 0.28(1) 0.140(9) 0.2048(6) Uiso 1.00 calc . . .
H(9) H 0.202(3) 0.181(8) 0.201(6) 0.1120(4) Uiso 1.00 calc . . .

loop_
_atom_site_aniso_label
_atom_site_aniso_U_11
_atom_site_aniso_U_22
_atom_site_aniso_U_33
_atom_site_aniso_U_12
_atom_site_aniso_U_13
_atom_site_aniso_U_23
Ag(1) 0.0644(3) 0.0696(3) 0.0848(3) -0.0001(2) 0.0325(2) -0.0117(2)
S(1) 0.0871(9) 0.0520(6) 0.0654(7) 0.0055(6) 0.0344(7) 0.0056(6)
F(1) 0.105(3) 0.220(6) 0.107(3) -0.035(3) 0.057(3) 0.004(3)
F(2) 0.141(4) 0.088(3) 0.267(7) 0.030(3) 0.122(5) 0.009(4)
F(3) 0.140(6) 0.46(2) 0.106(4) -0.075(7) -0.004(4) -0.011(7)
F(4) 0.119(4) 0.105(4) 0.42(1) -0.019(3) 0.073(6) -0.090(6)
F(5) 0.073(3) 0.179(5) 0.256(7) -0.041(3) 0.057(3) -0.047(5)
O(1) 0.105(3) 0.100(3) 0.109(3) 0.014(3) 0.069(3) 0.020(3)
O(2) 0.062(2) 0.090(3) 0.090(3) 0.009(2) 0.022(2) -0.009(2)
N(1) 0.092(3) 0.057(3) 0.095(3) 0.014(2) 0.036(3) 0.004(2)
C(1) 0.069(3) 0.049(2) 0.046(2) 0.006(2) 0.021(2) -0.001(2)
C(2) 0.067(3) 0.051(2) 0.046(2) 0.005(2) 0.019(2) -0.003(2)
C(3) 0.065(3) 0.059(3) 0.058(3) 0.007(2) 0.020(2) 0.001(2)
C(4) 0.077(3) 0.065(3) 0.067(3) -0.003(3) 0.032(3) 0.000(3)
C(5) 0.062(3) 0.049(2) 0.043(2) 0.004(2) 0.010(2) 0.005(2)
C(6) 0.072(3) 0.059(3) 0.057(3) 0.004(2) 0.020(2) 0.007(2)
C(7) 0.072(3) 0.061(3) 0.057(3) 0.011(3) 0.020(3) 0.008(2)
C(8) 0.069(4) 0.088(5) 0.088(5) 0.008(3) 0.012(3) 0.008(4)
C(9) 0.088(5) 0.097(5) 0.110(7) -0.015(4) 0.048(5) 0.007(5)
C(10) 0.060(3) 0.062(3) 0.083(4) -0.006(2) 0.031(3) -0.004(3)
C(11) 0.075(4) 0.101(5) 0.095(5) 0.001(4) 0.038(3) 0.014(4)
C(12) 0.067(5) 0.20(1) 0.164(10) -0.030(6) 0.024(6) -0.021(9)

loop_
_atom_type_symbol
_atom_type_description
_atom_type_scat_dispersion_real
_atom_type_scat_dispersion_imag
_atom_type_scat_source
Ag Ag -0.897 1.101
;International Tables for Crystallography
(1992, Vol. C, Tables 4.2.6.8 and 6.1.1.4)
;
S S 0.125 0.123
;International Tables for Crystallography
(1992, Vol. C, Tables 4.2.6.8 and 6.1.1.4)
;
F F 0.017 0.010
;International Tables for Crystallography
(1992, Vol. C, Tables 4.2.6.8 and 6.1.1.4)
;
O O 0.011 0.006
;International Tables for Crystallography
(1992, Vol. C, Tables 4.2.6.8 and 6.1.1.4)
;
N N 0.006 0.003
;International Tables for Crystallography
(1992, Vol. C, Tables 4.2.6.8 and 6.1.1.4)
;
C C 0.003 0.002
;International Tables for Crystallography
(1992, Vol. C, Tables 4.2.6.8 and 6.1.1.4)
;
H H 0.000 0.000
;International Tables for Crystallography
(1992, Vol. C, Table 6.1.1.4)
;

loop_
_geom_angle_atom_site_label_1
_geom_angle_atom_site_label_2
_geom_angle_atom_site_label_3
_geom_angle
_geom_angle_site_symmetry_1
_geom_angle_site_symmetry_2
_geom_angle_site_symmetry_3
_geom_angle_publ_flag
S(1) Ag(1) O(1) 73.9(1) . . . yes
S(1) Ag(1) O(2) 98.7(1) . . 3_565 yes
S(1) Ag(1) N(1) 158.8(1) . . 1_565 yes
O(1) Ag(1) O(2) 150.5(2) . . 3_565 yes
O(1) Ag(1) N(1) 90.5(2) . . 1_565 yes
O(2) Ag(1) N(1) 101.8(2) 3_565 . 1_565 yes
Ag(1) S(1) C(1) 115.5(2) . . . yes
Ag(1) S(1) C(4) 121.4(2) . . . yes
C(1) S(1) C(4) 93.8(3) . . . yes
Ag(1) O(1) C(10) 137.4(4) . . . yes
Ag(1) O(2) C(10) 113.8(4) 3_565 . . yes
Ag(1) N(1) C(6) 149.8(5) 1_545 . . yes
S(1) C(1) C(2) 109.4(4) . . . yes
S(1) C(1) C(7) 119.4(4) . . . yes
C(2) C(1) C(7) 131.1(5) . . . yes
C(1) C(2) C(3) 113.7(4) . . . yes
C(1) C(2) C(5) 122.7(5) . . . yes
C(3) C(2) C(5) 123.6(4) . . . yes
C(2) C(3) C(4) 112.1(4) . . . yes
C(2) C(3) C(8) 123.7(5) . . . yes
C(4) C(3) C(8) 124.2(5) . . . yes
S(1) C(4) C(3) 111.0(4) . . . yes
S(1) C(4) C(9) 120.1(5) . . . yes
C(3) C(4) C(9) 128.9(6) . . . yes
C(2) C(5) C(5) 126.7(3) . . 2_555 yes
C(2) C(5) C(6) 116.8(5) . . . yes
C(5) C(5) C(6) 116.5(3) 2_555 . . yes
N(1) C(6) C(5) 178.3(5) . . . yes
S(1) C(1) C(2) 109.4(4) . . . yes
C(1) C(7) H(1) 113(4) . . . no
C(1) C(7) H(2) 110(5) . . . no
C(1) C(7) H(3) 114(3) . . . no
H(1) C(7) H(2) 111(5) . . . no
H(1) C(7) H(3) 107(5) . . . no
H(2) C(7) H(3) 102(5) . . . no
C(3) C(8) H(4) 103(4) . . . no
C(3) C(8) H(5) 135(6) . . . no
C(3) C(8) H(6) 116(4) . . . no
H(4) C(8) H(5) 104(7) . . . no
H(4) C(8) H(6) 102(6) . . . no
H(5) C(8) H(6) 93(8) . . . no
C(4) C(9) H(7) 107(7) . . . no
C(4) C(9) H(8) 120(7) . . . no
C(4) C(9) H(9) 113(5) . . . no
H(7) C(9) H(8) 99(9) . . . no
H(7) C(9) H(9) 128(9) . . . no
H(8) C(9) H(9) 90(9) . . . no
O(1) C(10) O(2) 131.0(6) . . . yes
O(1) C(10) C(11) 112.4(5) . . . yes
O(2) C(10) C(11) 116.5(6) . . . yes
F(1) C(11) F(2) 102.1(6) . . . yes
F(1) C(11) C(10) 113.3(5) . . . yes
F(1) C(11) C(12) 109.5(8) . . . yes
F(2) C(11) C(10) 110.6(6) . . . yes
F(2) C(11) C(12) 104.5(7) . . . yes
C(10) C(11) C(12) 115.6(7) . . . yes
F(3) C(12) F(4) 110(1) . . . yes
F(3) C(12) F(5) 105.8(8) . . . yes
F(3) C(12) C(11) 115(1) . . . yes
F(4) C(12) F(5) 108(1) . . . yes
F(4) C(12) C(11) 102.9(7) . . . yes
F(5) C(12) C(11) 113(1) . . . yes

loop_
_geom_bond_atom_site_label_1
_geom_bond_atom_site_label_2
_geom_bond_distance
_geom_bond_site_symmetry_1
_geom_bond_site_symmetry_2
_geom_bond_publ_flag
Ag(1) S(1) 2.825(1) . . yes
Ag(1) O(1) 2.332(6) . . yes
Ag(1) O(2) 2.316(4) . 3_565 yes
Ag(1) N(1) 2.435(5) . 1_565 yes
S(1) C(1) 1.716(5) . . yes
S(1) C(4) 1.721(5) . . yes
F(1) C(11) 1.324(9) . . yes
F(2) C(11) 1.404(9) . . yes
F(3) C(12) 1.25(1) . . yes
F(4) C(12) 1.37(1) . . yes
F(5) C(12) 1.34(1) . . yes
O(1) C(10) 1.231(8) . . yes
O(2) C(10) 1.218(6) . . yes
N(1) C(6) 1.144(7) . . yes
C(1) C(2) 1.377(6) . . yes
C(1) C(7) 1.484(7) . . yes
C(2) C(3) 1.445(8) . . yes
C(2) C(5) 1.472(7) . . yes
C(3) C(4) 1.357(8) . . yes
C(3) C(8) 1.514(9) . . yes
C(4) C(9) 1.50(1) . . yes
C(5) C(5) 1.36(1) . 2_555 yes
C(5) C(6) 1.443(7) . . yes
C(7) H(1) 1.00(6) . . no
C(7) H(2) 0.92(6) . . no
C(7) H(3) 0.99(6) . . no
C(8) H(4) 0.85(6) . . no
C(8) H(5) 0.9(1) . . no
C(8) H(6) 1.08(7) . . no
C(9) H(7) 0.76(9) . . no
C(9) H(8) 1.0(1) . . no
C(9) H(9) 0.82(7) . . no
C(10) C(11) 1.549(10) . . yes
C(11) C(12) 1.41(1) . . yes

loop_
_geom_contact_atom_site_label_1
_geom_contact_atom_site_label_2
_geom_contact_distance
_geom_contact_site_symmetry_1
_geom_contact_site_symmetry_2
_geom_contact_publ_flag
Ag(1) S(1) 2.825(1) . . ?
Ag(1) O(2) 2.633(4) . 4_565 ?
Ag(1) F(1) 3.031(4) . 4_565 ?
Ag(1) C(10) 3.509(6) . 4_565 ?
S(1) C(6) 3.543(5) . 3_555 ?
F(1) N(1) 3.294(7) . 4_554 ?
F(1) O(1) 3.411(7) . 4_564 ?
F(1) F(3) 3.50(1) . 4_564 ?
F(3) F(4) 3.57(1) . 7_565 ?
F(4) F(5) 2.915(9) . 7_565 ?
F(4) F(4) 3.53(1) . 7_565 ?
F(4) C(12) 3.57(1) . 7_565 ?
O(2) O(2) 3.065(7) . 2_554 ?
O(2) N(1) 3.336(7) . 4_554 ?
N(1) C(10) 3.542(8) . 4_555 ?
C(1) C(1) 3.505(9) . 3_555 ?
C(2) C(7) 3.528(8) . 3_555 ?
